data_7000363
loop_
_publ_author_name
'Maria, Leonor'
'Fernandes, C\'elia'
'Garcia, Raquel'
'Gano, Lurdes'
'Paulo, Ant\'onio'
'Santos, Isabel Cordeiro'
'Santos, Isabel'

_publ_section_title
;
 Tris(pyrazolyl)methane 99mTc tricarbonyl complexes for myocardial
 imaging
;
_journal_issue 4
_journal_name_full 'Dalton Transactions'
_journal_page_first 603
_journal_paper_doi 10.1039/b817451b
_journal_year 2009
_chemical_formula_moiety 'C56 H92 N12 Na O18, C4 H8 O, I'
_chemical_formula_sum 'C60 H100 I N12 Na O19'
_chemical_formula_weight 1443.41
_chemical_name_systematic
;
?
;
_space_group_IT_number 14
_symmetry_cell_setting monoclinic
_symmetry_space_group_name_Hall '-P 2yn'
_symmetry_space_group_name_H-M 'P 1 21/n 1'
_atom_sites_solution_hydrogens geom
_atom_sites_solution_primary direct
_atom_sites_solution_secondary difmap
_audit_creation_method SHELXL-97
_cell_angle_alpha 90.00
_cell_angle_beta 93.3240(10)
_cell_angle_gamma 90.00
_cell_formula_units_Z 4
_cell_length_a 13.9285(6)
_cell_length_b 22.6024(9)
_cell_length_c 24.6502(9)
_cell_measurement_reflns_used 5290
_cell_measurement_temperature 150(2)
_cell_measurement_theta_max 21.75
_cell_measurement_theta_min 2.45
_cell_volume 7747.3(5)
_computing_cell_refinement 'Bruker SMART, (Bruker, 2004)'
_computing_data_collection 'Bruker SMART, (Bruker, 2004)'
_computing_data_reduction 'Bruker SAINT, (Bruker, 2004)'
_computing_molecular_graphics ORTEP3(Farrugia,1997)
_computing_publication_material 'WinGX (Farrugia, 1999)'
_computing_structure_refinement 'SHELXL-97 (Sheldrick, 1997)'
_computing_structure_solution 'SIR97 (Altomare, 1999)'
_diffrn_ambient_temperature 150(2)
_diffrn_measured_fraction_theta_full 0.996
_diffrn_measured_fraction_theta_max 0.996
_diffrn_measurement_device_type 'Bruker-AXS APEX- CCD area-detector'
_diffrn_measurement_method '\f and \w'
_diffrn_radiation_monochromator graphite
_diffrn_radiation_source 'fine-focus sealed tube'
_diffrn_radiation_type MoK\a
_diffrn_radiation_wavelength 0.71073
_diffrn_reflns_av_R_equivalents 0.0643
_diffrn_reflns_av_sigmaI/netI 0.0659
_diffrn_reflns_limit_h_max 16
_diffrn_reflns_limit_h_min -16
_diffrn_reflns_limit_k_max 25
_diffrn_reflns_limit_k_min -26
_diffrn_reflns_limit_l_max 29
_diffrn_reflns_limit_l_min -21
_diffrn_reflns_number 51717
_diffrn_reflns_theta_full 25.03
_diffrn_reflns_theta_max 25.03
_diffrn_reflns_theta_min 2.81
_exptl_absorpt_coefficient_mu 0.488
_exptl_absorpt_correction_T_max 0.8674
_exptl_absorpt_correction_T_min 0.7924
_exptl_absorpt_correction_type multi-scan
_exptl_absorpt_process_details '(SADABS; Sheldrick, 2004)'
_exptl_crystal_colour colourless
_exptl_crystal_density_diffrn 1.238
_exptl_crystal_density_method 'not measured'
_exptl_crystal_description prism
_exptl_crystal_F_000 3040
_exptl_crystal_size_max 0.50
_exptl_crystal_size_mid 0.33
_exptl_crystal_size_min 0.30
_refine_diff_density_max 0.572
_refine_diff_density_min -0.503
_refine_diff_density_rms 0.072
_refine_ls_extinction_method none
_refine_ls_goodness_of_fit_ref 0.970
_refine_ls_hydrogen_treatment constr
_refine_ls_matrix_type full
_refine_ls_number_parameters 921
_refine_ls_number_reflns 13643
_refine_ls_number_restraints 5
_refine_ls_restrained_S_all 0.972
_refine_ls_R_factor_all 0.1209
_refine_ls_R_factor_gt 0.0588
_refine_ls_shift/su_max 0.009
_refine_ls_shift/su_mean 0.001
_refine_ls_structure_factor_coef Fsqd
_refine_ls_weighting_details 'calc w=1/[\s^2^(Fo^2^)+(0.1051P)^2^+0.0000P] where P=(Fo^2^+2Fc^2^)/3'
_refine_ls_weighting_scheme calc
_refine_ls_wR_factor_gt 0.1572
_refine_ls_wR_factor_ref 0.1804
_reflns_number_gt 7523
_reflns_number_total 13643
_reflns_threshold_expression >2sigma(I)
_cod_data_source_file b817451b.txt
_cod_data_source_block compound2
_cod_original_sg_symbol_H-M P21/n
_cod_database_code 7000363

loop_
_symmetry_equiv_pos_as_xyz
'x, y, z'
'-x+1/2, y+1/2, -z+1/2'
'-x, -y, -z'
'x-1/2, -y-1/2, z-1/2'

loop_
_atom_site_label
_atom_site_type_symbol
_atom_site_fract_x
_atom_site_fract_y
_atom_site_fract_z
_atom_site_U_iso_or_equiv
_atom_site_adp_type
_atom_site_occupancy
_atom_site_symmetry_multiplicity
_atom_site_calc_flag
_atom_site_refinement_flags
_atom_site_disorder_assembly
_atom_site_disorder_group
I1 I 0.53056(3) 0.118326(16) 0.246934(16) 0.08889(18) Uani 1 1 d . . .
Na1 Na 0.93336(11) 0.30696(6) 0.24611(5) 0.0447(4) Uani 1 1 d . . .
O1 O 1.1723(2) 0.45603(15) 0.22661(11) 0.0707(9) Uani 1 1 d . . .
O2 O 1.1135(3) 0.51212(15) 0.07005(13) 0.0834(11) Uani 1 1 d . . .
O3 O 0.8838(2) 0.35785(12) 0.01638(10) 0.0535(7) Uani 1 1 d . . .
O4 O 0.94266(19) 0.17623(12) 0.03632(10) 0.0507(7) Uani 1 1 d . . .
O6 O 0.74136(19) 0.28722(13) 0.24754(10) 0.0547(7) Uani 1 1 d . . .
O7 O 1.1603(2) 0.29650(13) 0.04666(11) 0.0557(7) Uani 1 1 d . . .
O9 O 1.0912(2) 0.08955(12) 0.23195(11) 0.0617(8) Uani 1 1 d . . .
O10 O 1.0898(2) 0.18353(12) 0.44839(10) 0.0535(7) Uani 1 1 d . . .
O11 O 1.3942(2) 0.24716(17) 0.39773(13) 0.0823(10) Uani 1 1 d . . .
O12 O 1.3289(2) 0.33475(18) 0.26999(13) 0.0928(12) Uani 1 1 d . . .
O13 O 0.8568(2) 0.29491(13) 0.47418(10) 0.0543(7) Uani 1 1 d . . .
O14 O 0.7844(3) 0.10136(16) 0.42614(15) 0.0960(12) Uani 1 1 d . . .
O15 O 0.8600(2) 0.09734(13) 0.27305(12) 0.0673(8) Uani 1 1 d . . .
O16 O 1.1359(2) 0.36702(12) 0.46166(10) 0.0545(7) Uani 1 1 d . . .
O17 O 0.8713(3) 0.51392(16) 0.44322(14) 0.0890(11) Uani 1 1 d . . .
O18 O 0.8538(2) 0.41542(12) 0.24280(10) 0.0553(7) Uani 1 1 d . . .
N1 N 1.0270(2) 0.35812(13) 0.17273(10) 0.0348(7) Uani 1 1 d . . .
N2 N 1.0007(2) 0.34436(12) 0.12049(11) 0.0352(7) Uani 1 1 d . . .
N3 N 0.8800(2) 0.26926(12) 0.11310(10) 0.0340(7) Uani 1 1 d . . .
N4 N 0.8397(2) 0.28781(12) 0.15840(11) 0.0354(7) Uani 1 1 d . . .
N5 N 1.0282(2) 0.22184(12) 0.18226(11) 0.0361(7) Uani 1 1 d . . .
N6 N 1.04515(19) 0.24357(12) 0.13287(10) 0.0328(7) Uani 1 1 d . . .
N7 N 1.1129(2) 0.30232(13) 0.31591(11) 0.0390(7) Uani 1 1 d . . .
N8 N 1.0966(2) 0.27952(12) 0.36532(11) 0.0349(7) Uani 1 1 d . . .
N9 N 0.9264(2) 0.22763(12) 0.32066(10) 0.0354(7) Uani 1 1 d . . .
N10 N 0.9341(2) 0.24708(12) 0.37242(10) 0.0346(7) Uani 1 1 d . . .
N11 N 0.9205(2) 0.36183(12) 0.33234(10) 0.0348(7) Uani 1 1 d . . .
N12 N 0.9721(2) 0.34928(12) 0.37919(10) 0.0347(7) Uani 1 1 d . . .
C1 C 0.9793(2) 0.28454(14) 0.10485(13) 0.0323(8) Uani 1 1 d . . .
H1 H 0.9888 0.2811 0.0651 0.039 Uiso 1 1 calc R . .
C2 C 0.9975(3) 0.39312(16) 0.08786(14) 0.0385(9) Uani 1 1 d . . .
C3 C 1.0245(3) 0.43963(16) 0.12072(15) 0.0452(9) Uani 1 1 d . . .
C4 C 1.0424(3) 0.41559(16) 0.17217(14) 0.0391(9) Uani 1 1 d . . .
C5 C 0.8220(2) 0.23079(15) 0.08377(13) 0.0353(8) Uani 1 1 d . . .
C6 C 0.7404(3) 0.22448(16) 0.11067(14) 0.0393(9) Uani 1 1 d . B .
C7 C 0.7543(3) 0.26136(16) 0.15672(13) 0.0369(8) Uani 1 1 d . . .
C8 C 1.1280(3) 0.22080(16) 0.11341(14) 0.0376(8) Uani 1 1 d . . .
C9 C 1.1641(3) 0.18237(16) 0.15170(15) 0.0419(9) Uani 1 1 d . . .
C10 C 1.0999(3) 0.18413(15) 0.19357(13) 0.0364(8) Uani 1 1 d . . .
C11 C 1.0726(3) 0.44580(18) 0.22441(16) 0.0510(10) Uani 1 1 d . . .
H11A H 1.0380 0.4839 0.2269 0.061 Uiso 1 1 calc R . .
H11B H 1.0560 0.4207 0.2555 0.061 Uiso 1 1 calc R . .
C12 C 1.2030(5) 0.4820(3) 0.2774(2) 0.116(2) Uani 1 1 d . . .
H12A H 1.1635 0.5170 0.2838 0.174 Uiso 1 1 calc R . .
H12B H 1.2706 0.4938 0.2765 0.174 Uiso 1 1 calc R . .
H12C H 1.1959 0.4533 0.3066 0.174 Uiso 1 1 calc R . .
C13 C 1.0326(4) 0.50305(19) 0.1015(2) 0.0705(13) Uani 1 1 d . . .
H13A H 0.9735 0.5137 0.0795 0.085 Uiso 1 1 calc R . .
H13B H 1.0376 0.5296 0.1335 0.085 Uiso 1 1 calc R . .
C14 C 1.2004(5) 0.5140(3) 0.1011(3) 0.121(3) Uani 1 1 d . . .
H14A H 1.2025 0.5497 0.1237 0.182 Uiso 1 1 calc R . .
H14B H 1.2539 0.5148 0.0770 0.182 Uiso 1 1 calc R . .
H14C H 1.2060 0.4789 0.1244 0.182 Uiso 1 1 calc R . .
C15 C 0.9713(3) 0.38867(18) 0.02856(15) 0.0530(11) Uani 1 1 d . . .
H15A H 0.9657 0.4291 0.0132 0.064 Uiso 1 1 calc R . .
H15B H 1.0238 0.3682 0.0107 0.064 Uiso 1 1 calc R . .
C16 C 0.8031(3) 0.3878(2) 0.03382(18) 0.0676(13) Uani 1 1 d . . .
H16A H 0.8120 0.3959 0.0728 0.101 Uiso 1 1 calc R . .
H16B H 0.7457 0.3633 0.0268 0.101 Uiso 1 1 calc R . .
H16C H 0.7952 0.4253 0.0140 0.101 Uiso 1 1 calc R . .
C17 C 0.8512(3) 0.20489(17) 0.03185(14) 0.0464(10) Uani 1 1 d . . .
H17A H 0.8020 0.1759 0.0187 0.056 Uiso 1 1 calc R . .
H17B H 0.8532 0.2367 0.0043 0.056 Uiso 1 1 calc R . .
C18 C 0.9430(4) 0.1237(2) 0.0678(2) 0.0755(14) Uani 1 1 d . . .
H18A H 0.9215 0.1328 0.1041 0.113 Uiso 1 1 calc R . .
H18B H 1.0083 0.1075 0.0712 0.113 Uiso 1 1 calc R . .
H18C H 0.8995 0.0947 0.0501 0.113 Uiso 1 1 calc R . .
C19 C 0.6531(3) 0.1874(2) 0.09657(17) 0.0564(11) Uani 1 1 d . . .
H19A H 0.6755 0.1514 0.0782 0.068 Uiso 1 1 calc R A 1
H19B H 0.6276 0.1743 0.1313 0.068 Uiso 1 1 calc R A 1
O5 O 0.5751(9) 0.2100(10) 0.0643(7) 0.076(4) Uani 0.53(4) 1 d P B 1
C20 C 0.519(3) 0.238(2) 0.0934(9) 0.135(15) Uani 0.53(4) 1 d P B 1
H20A H 0.5041 0.2137 0.1249 0.202 Uiso 0.53(4) 1 calc PR B 1
H20B H 0.4589 0.2468 0.0720 0.202 Uiso 0.53(4) 1 calc PR B 1
H20C H 0.5490 0.2750 0.1060 0.202 Uiso 0.53(4) 1 calc PR B 1
O5A O 0.5793(9) 0.2309(10) 0.0876(12) 0.065(7) Uani 0.47(4) 1 d P B 2
C20A C 0.4873(13) 0.2043(14) 0.0946(9) 0.077(6) Uani 0.47(4) 1 d P B 2
H20D H 0.4838 0.1661 0.0758 0.115 Uiso 0.47(4) 1 calc PR B 2
H20E H 0.4364 0.2304 0.0793 0.115 Uiso 0.47(4) 1 calc PR B 2
H20F H 0.4789 0.1983 0.1334 0.115 Uiso 0.47(4) 1 calc PR B 2
C21 C 0.6866(3) 0.27263(19) 0.19982(14) 0.0472(10) Uani 1 1 d . . .
H21A H 0.6428 0.3056 0.1890 0.057 Uiso 1 1 calc R . .
H21B H 0.6475 0.2369 0.2058 0.057 Uiso 1 1 calc R . .
C22 C 0.6819(3) 0.3028(3) 0.28981(17) 0.0817(16) Uani 1 1 d . . .
H22A H 0.6423 0.3371 0.2786 0.122 Uiso 1 1 calc R . .
H22B H 0.7220 0.3129 0.3225 0.122 Uiso 1 1 calc R . .
H22C H 0.6401 0.2694 0.2977 0.122 Uiso 1 1 calc R . .
C23 C 1.1604(3) 0.23565(18) 0.05874(15) 0.0484(10) Uani 1 1 d . . .
H23A H 1.2264 0.2202 0.0558 0.058 Uiso 1 1 calc R . .
H23B H 1.1182 0.2151 0.0311 0.058 Uiso 1 1 calc R . .
C24 C 1.2274(4) 0.3282(2) 0.0797(2) 0.0778(15) Uani 1 1 d . . .
H24A H 1.2039 0.3320 0.1163 0.117 Uiso 1 1 calc R . .
H24B H 1.2362 0.3676 0.0643 0.117 Uiso 1 1 calc R . .
H24C H 1.2889 0.3071 0.0818 0.117 Uiso 1 1 calc R . .
C25 C 1.2517(3) 0.1452(2) 0.14827(18) 0.0677(13) Uani 1 1 d . . .
H25A H 1.3096 0.1707 0.1487 0.081 Uiso 1 1 calc R . .
H25B H 1.2582 0.1182 0.1799 0.081 Uiso 1 1 calc R . .
O8 O 1.2439(4) 0.1128(2) 0.10062(18) 0.137(2) Uani 1 1 d . . .
C26 C 1.3228(7) 0.0780(4) 0.0902(3) 0.183(5) Uani 1 1 d . . .
H26A H 1.3115 0.0583 0.0549 0.274 Uiso 1 1 calc R . .
H26B H 1.3323 0.0481 0.1188 0.274 Uiso 1 1 calc R . .
H26C H 1.3802 0.1029 0.0895 0.274 Uiso 1 1 calc R . .
C27 C 1.1053(3) 0.15017(16) 0.24473(14) 0.0465(10) Uani 1 1 d . . .
H27A H 1.1689 0.1559 0.2641 0.056 Uiso 1 1 calc R . .
H27B H 1.0550 0.1639 0.2686 0.056 Uiso 1 1 calc R . .
C28 C 1.0901(4) 0.0546(2) 0.2792(2) 0.0837(16) Uani 1 1 d . . .
H28A H 1.1538 0.0554 0.2983 0.126 Uiso 1 1 calc R . .
H28B H 1.0734 0.0137 0.2692 0.126 Uiso 1 1 calc R . .
H28C H 1.0422 0.0703 0.3030 0.126 Uiso 1 1 calc R . .
C29 C 1.0066(2) 0.29024(15) 0.38972(13) 0.0334(8) Uani 1 1 d . . .
H29 H 1.0185 0.2861 0.4299 0.040 Uiso 1 1 calc R . .
C30 C 1.1726(3) 0.24714(16) 0.38696(14) 0.0404(9) Uani 1 1 d . . .
C31 C 1.2417(3) 0.24914(16) 0.35014(15) 0.0428(9) Uani 1 1 d . . .
C32 C 1.2011(3) 0.28394(16) 0.30685(14) 0.0421(9) Uani 1 1 d . . .
C33 C 0.8696(3) 0.22014(16) 0.40345(14) 0.0399(9) Uani 1 1 d . . .
C34 C 0.8183(3) 0.18164(17) 0.37042(15) 0.0452(9) Uani 1 1 d . . .
C35 C 0.8559(3) 0.18759(15) 0.31942(14) 0.0383(9) Uani 1 1 d . . .
C36 C 0.9881(3) 0.39764(16) 0.41109(14) 0.0403(9) Uani 1 1 d . . .
C37 C 0.9450(3) 0.44370(17) 0.38333(15) 0.0450(9) Uani 1 1 d . . .
C38 C 0.9033(3) 0.41886(16) 0.33522(14) 0.0389(9) Uani 1 1 d . . .
C39 C 1.1729(3) 0.21891(18) 0.44117(15) 0.0505(10) Uani 1 1 d . . .
H39A H 1.2309 0.1938 0.4464 0.061 Uiso 1 1 calc R . .
H39B H 1.1769 0.2501 0.4694 0.061 Uiso 1 1 calc R . .
C40 C 1.0823(4) 0.13386(19) 0.4135(2) 0.0747(14) Uani 1 1 d . . .
H40A H 1.0795 0.1472 0.3756 0.112 Uiso 1 1 calc R . .
H40B H 1.0237 0.1118 0.4203 0.112 Uiso 1 1 calc R . .
H40C H 1.1384 0.1082 0.4203 0.112 Uiso 1 1 calc R . .
C41 C 1.3389(3) 0.2209(2) 0.35564(19) 0.0646(12) Uani 1 1 d . . .
H41A H 1.3320 0.1781 0.3630 0.078 Uiso 1 1 calc R . .
H41B H 1.3714 0.2253 0.3212 0.078 Uiso 1 1 calc R . .
C42 C 1.4869(4) 0.2210(3) 0.4042(3) 0.114(2) Uani 1 1 d . . .
H42A H 1.4803 0.1780 0.4080 0.170 Uiso 1 1 calc R . .
H42B H 1.5212 0.2371 0.4367 0.170 Uiso 1 1 calc R . .
H42C H 1.5232 0.2297 0.3722 0.170 Uiso 1 1 calc R . .
C43 C 1.2458(3) 0.3010(2) 0.25627(16) 0.0549(11) Uani 1 1 d . . .
H43A H 1.2632 0.2651 0.2360 0.066 Uiso 1 1 calc R . .
H43B H 1.1999 0.3245 0.2329 0.066 Uiso 1 1 calc R . .
C44 C 1.3788(5) 0.3490(4) 0.2238(3) 0.167(4) Uani 1 1 d . . .
H44A H 1.3947 0.3126 0.2047 0.251 Uiso 1 1 calc R . .
H44B H 1.4381 0.3701 0.2350 0.251 Uiso 1 1 calc R . .
H44C H 1.3383 0.3742 0.1996 0.251 Uiso 1 1 calc R . .
C45 C 0.8631(3) 0.23334(19) 0.46236(15) 0.0527(11) Uani 1 1 d . . .
H45A H 0.8058 0.2132 0.4755 0.063 Uiso 1 1 calc R . .
H45B H 0.9204 0.2168 0.4826 0.063 Uiso 1 1 calc R . .
C46 C 0.7760(3) 0.3230(2) 0.44884(17) 0.0666(13) Uani 1 1 d . . .
H46A H 0.7873 0.3302 0.4105 0.100 Uiso 1 1 calc R . .
H46B H 0.7649 0.3607 0.4670 0.100 Uiso 1 1 calc R . .
H46C H 0.7194 0.2976 0.4513 0.100 Uiso 1 1 calc R . .
C47 C 0.7411(4) 0.1411(2) 0.38704(19) 0.0697(13) Uani 1 1 d . . .
H47A H 0.6890 0.1638 0.4031 0.084 Uiso 1 1 calc R . .
H47B H 0.7134 0.1189 0.3552 0.084 Uiso 1 1 calc R . .
C48 C 0.7188(6) 0.0605(3) 0.4436(3) 0.144(3) Uani 1 1 d . . .
H48A H 0.6799 0.0787 0.4709 0.216 Uiso 1 1 calc R . .
H48B H 0.7533 0.0263 0.4595 0.216 Uiso 1 1 calc R . .
H48C H 0.6767 0.0475 0.4126 0.216 Uiso 1 1 calc R . .
C49 C 0.8279(3) 0.15638(17) 0.26801(15) 0.0494(10) Uani 1 1 d . . .
H49A H 0.7572 0.1574 0.2612 0.059 Uiso 1 1 calc R . .
H49B H 0.8576 0.1759 0.2372 0.059 Uiso 1 1 calc R . .
C50 C 0.8428(4) 0.0662(2) 0.2236(2) 0.0929(18) Uani 1 1 d . . .
H50A H 0.7739 0.0669 0.2131 0.139 Uiso 1 1 calc R . .
H50B H 0.8642 0.0251 0.2283 0.139 Uiso 1 1 calc R . .
H50C H 0.8785 0.0851 0.1951 0.139 Uiso 1 1 calc R . .
C51 C 1.0443(3) 0.39407(19) 0.46450(15) 0.0543(11) Uani 1 1 d . . .
H51A H 1.0533 0.4346 0.4792 0.065 Uiso 1 1 calc R . .
H51B H 1.0065 0.3714 0.4902 0.065 Uiso 1 1 calc R . .
C52 C 1.1995(4) 0.3994(2) 0.4313(2) 0.0773(15) Uani 1 1 d . . .
H52A H 1.1724 0.4038 0.3939 0.116 Uiso 1 1 calc R . .
H52B H 1.2612 0.3785 0.4311 0.116 Uiso 1 1 calc R . .
H52C H 1.2096 0.4386 0.4476 0.116 Uiso 1 1 calc R . .
C53 C 0.9388(4) 0.50599(19) 0.40368(19) 0.0653(12) Uani 1 1 d . . .
H53A H 1.0030 0.5181 0.4192 0.078 Uiso 1 1 calc R . .
H53B H 0.9218 0.5324 0.3725 0.078 Uiso 1 1 calc R . .
C54 C 0.7765(5) 0.5082(3) 0.4225(2) 0.109(2) Uani 1 1 d . . .
H54A H 0.7643 0.5363 0.3927 0.164 Uiso 1 1 calc R . .
H54B H 0.7327 0.5164 0.4513 0.164 Uiso 1 1 calc R . .
H54C H 0.7657 0.4678 0.4090 0.164 Uiso 1 1 calc R . .
C55 C 0.8454(3) 0.44838(17) 0.29002(15) 0.0481(10) Uani 1 1 d . . .
H55A H 0.7771 0.4507 0.2989 0.058 Uiso 1 1 calc R . .
H55B H 0.8692 0.4891 0.2847 0.058 Uiso 1 1 calc R . .
C56 C 0.7954(4) 0.4384(2) 0.19847(17) 0.0802(16) Uani 1 1 d . . .
H56A H 0.7276 0.4363 0.2069 0.120 Uiso 1 1 calc R . .
H56B H 0.8054 0.4150 0.1658 0.120 Uiso 1 1 calc R . .
H56C H 0.8130 0.4797 0.1921 0.120 Uiso 1 1 calc R . .
O80 O 0.4565(14) 0.4638(9) 0.0873(12) 0.316(12) Uani 0.50 1 d P . .
C80 C 0.5516(15) 0.4661(10) 0.1195(8) 0.221(13) Uani 0.50 1 d PD . .
H80A H 0.5808 0.5060 0.1183 0.266 Uiso 0.50 1 calc PR . .
H80B H 0.5449 0.4546 0.1579 0.266 Uiso 0.50 1 calc PR . .
C81 C 0.5975(11) 0.4307(11) 0.0962(9) 0.200(11) Uani 0.50 1 d P . .
H81A H 0.6161 0.3978 0.1211 0.240 Uiso 0.50 1 calc PR . .
H81B H 0.6571 0.4495 0.0845 0.240 Uiso 0.50 1 calc PR . .
C82 C 0.5506(18) 0.4109(14) 0.0559(9) 0.298(19) Uani 0.50 1 d PD . .
H82A H 0.5742 0.3708 0.0473 0.358 Uiso 0.50 1 calc PR . .
H82B H 0.5595 0.4367 0.0241 0.358 Uiso 0.50 1 calc PR . .
C83 C 0.4628(16) 0.4083(10) 0.0648(12) 0.248(15) Uani 0.50 1 d PD . .
H83A H 0.4485 0.3765 0.0908 0.297 Uiso 0.50 1 calc PR . .
H83B H 0.4214 0.4039 0.0310 0.297 Uiso 0.50 1 calc PR . .
O90 O 1.0400(14) -0.0408(7) 0.0769(6) 0.227(7) Uani 0.50 1 d PD . .
C90 C 1.0417(16) -0.0338(9) 0.1342(7) 0.188(10) Uani 0.50 1 d PD . .
H90A H 1.0996 -0.0532 0.1514 0.226 Uiso 0.50 1 calc PR . .
H90B H 1.0440 0.0087 0.1437 0.226 Uiso 0.50 1 calc PR . .
C91 C 0.9603(14) -0.0591(8) 0.1528(7) 0.163(8) Uani 0.50 1 d PD . .
H91A H 0.9721 -0.0731 0.1906 0.196 Uiso 0.50 1 calc PR . .
H91B H 0.9067 -0.0303 0.1515 0.196 Uiso 0.50 1 calc PR . .
C92 C 0.9415(15) -0.1011(7) 0.1220(7) 0.180(10) Uani 0.50 1 d PD . .
H92A H 0.9684 -0.1380 0.1382 0.217 Uiso 0.50 1 calc PR . .
H92B H 0.8709 -0.1058 0.1167 0.217 Uiso 0.50 1 calc PR . .
C93 C 0.9777(18) -0.0916(8) 0.0758(7) 0.204(11) Uani 0.50 1 d PD . .
H93A H 0.9249 -0.0856 0.0477 0.245 Uiso 0.50 1 calc PR . .
H93B H 1.0146 -0.1269 0.0656 0.245 Uiso 0.50 1 calc PR . .

loop_
_atom_site_aniso_label
_atom_site_aniso_U_11
_atom_site_aniso_U_22
_atom_site_aniso_U_33
_atom_site_aniso_U_23
_atom_site_aniso_U_13
_atom_site_aniso_U_12
I1 0.0881(3) 0.0750(3) 0.1036(3) 0.00285(19) 0.0061(2) -0.02110(19)
Na1 0.0611(9) 0.0461(9) 0.0271(7) -0.0016(6) 0.0052(7) -0.0061(7)
O1 0.064(2) 0.101(2) 0.0463(17) -0.0035(16) -0.0045(15) -0.0269(18)
O2 0.095(3) 0.080(2) 0.074(2) 0.0382(18) -0.009(2) -0.038(2)
O3 0.068(2) 0.0547(17) 0.0364(15) -0.0019(13) -0.0071(14) 0.0058(15)
O4 0.0514(17) 0.0531(17) 0.0487(16) -0.0142(13) 0.0108(13) 0.0052(13)
O6 0.0476(16) 0.083(2) 0.0341(14) -0.0135(14) 0.0080(13) 0.0024(14)
O7 0.0549(18) 0.066(2) 0.0479(16) 0.0095(14) 0.0166(14) -0.0018(15)
O9 0.090(2) 0.0456(17) 0.0507(17) 0.0058(14) 0.0117(15) 0.0023(15)
O10 0.0650(19) 0.0533(17) 0.0424(15) 0.0124(13) 0.0039(13) -0.0006(14)
O11 0.0482(19) 0.124(3) 0.073(2) -0.001(2) -0.0097(17) 0.0149(19)
O12 0.076(2) 0.137(3) 0.066(2) 0.011(2) 0.0133(18) -0.045(2)
O13 0.0605(19) 0.069(2) 0.0342(15) -0.0077(13) 0.0087(13) 0.0040(15)
O14 0.108(3) 0.086(3) 0.096(3) 0.034(2) 0.013(2) -0.033(2)
O15 0.085(2) 0.0480(18) 0.070(2) -0.0150(15) 0.0119(17) -0.0066(16)
O16 0.0584(19) 0.0595(18) 0.0439(16) 0.0051(13) -0.0129(14) -0.0076(15)
O17 0.109(3) 0.087(3) 0.070(2) -0.0405(19) -0.008(2) 0.027(2)
O18 0.073(2) 0.0577(18) 0.0340(14) -0.0023(13) -0.0063(13) 0.0178(15)
N1 0.0406(17) 0.0389(18) 0.0247(15) -0.0015(13) -0.0001(13) -0.0038(14)
N2 0.0405(17) 0.0375(17) 0.0278(16) 0.0025(13) 0.0040(13) -0.0019(14)
N3 0.0356(16) 0.0417(17) 0.0253(15) -0.0009(13) 0.0055(13) -0.0007(14)
N4 0.0399(18) 0.0388(17) 0.0283(16) -0.0060(13) 0.0091(13) 0.0019(14)
N5 0.0447(18) 0.0388(17) 0.0253(15) 0.0017(12) 0.0078(13) 0.0017(14)
N6 0.0379(17) 0.0362(16) 0.0248(15) 0.0022(12) 0.0071(13) 0.0007(13)
N7 0.0398(18) 0.0456(18) 0.0318(16) 0.0044(13) 0.0051(14) -0.0015(14)
N8 0.0360(17) 0.0406(17) 0.0282(16) 0.0050(13) 0.0017(13) 0.0013(14)
N9 0.0444(18) 0.0375(17) 0.0242(15) -0.0036(12) 0.0022(13) -0.0008(14)
N10 0.0385(17) 0.0393(17) 0.0260(15) -0.0021(13) 0.0029(13) -0.0004(14)
N11 0.0388(17) 0.0375(17) 0.0273(16) -0.0023(12) -0.0044(13) 0.0070(13)
N12 0.0397(17) 0.0395(18) 0.0245(15) -0.0020(13) -0.0006(13) 0.0022(14)
C1 0.035(2) 0.036(2) 0.0257(17) -0.0017(15) 0.0057(15) -0.0020(16)
C2 0.042(2) 0.040(2) 0.034(2) 0.0096(17) 0.0041(17) -0.0012(17)
C3 0.048(2) 0.040(2) 0.048(2) 0.0072(18) 0.0019(19) -0.0048(18)
C4 0.037(2) 0.041(2) 0.039(2) -0.0012(17) 0.0027(17) -0.0060(17)
C5 0.039(2) 0.038(2) 0.0286(18) -0.0021(15) -0.0004(16) 0.0003(16)
C6 0.037(2) 0.045(2) 0.035(2) -0.0008(16) -0.0023(17) -0.0001(17)
C7 0.039(2) 0.043(2) 0.0291(19) 0.0004(16) 0.0018(16) 0.0033(17)
C8 0.038(2) 0.043(2) 0.0324(19) -0.0034(16) 0.0092(16) 0.0047(17)
C9 0.040(2) 0.044(2) 0.041(2) -0.0047(17) 0.0042(18) 0.0108(17)
C10 0.043(2) 0.033(2) 0.033(2) -0.0013(15) 0.0051(17) 0.0012(17)
C11 0.053(3) 0.047(2) 0.053(2) -0.0081(19) 0.000(2) -0.010(2)
C12 0.103(5) 0.173(7) 0.070(4) -0.024(4) -0.010(3) -0.062(5)
C13 0.084(4) 0.050(3) 0.077(3) 0.016(2) -0.008(3) -0.008(2)
C14 0.092(5) 0.150(6) 0.119(5) 0.056(5) -0.021(4) -0.058(4)
C15 0.063(3) 0.056(3) 0.039(2) 0.0168(19) 0.000(2) -0.002(2)
C16 0.067(3) 0.077(3) 0.057(3) -0.017(2) -0.013(2) 0.007(3)
C17 0.051(2) 0.056(3) 0.032(2) -0.0074(18) -0.0005(18) -0.004(2)
C18 0.080(4) 0.054(3) 0.093(4) -0.006(3) 0.007(3) 0.014(2)
C19 0.040(2) 0.076(3) 0.054(3) -0.008(2) 0.004(2) -0.014(2)
O5 0.051(5) 0.122(9) 0.053(6) -0.015(6) -0.010(4) -0.013(5)
C20 0.16(3) 0.17(3) 0.064(10) -0.047(13) -0.050(15) 0.08(3)
O5A 0.026(5) 0.080(10) 0.087(14) 0.009(9) -0.015(6) -0.010(5)
C20A 0.027(7) 0.131(17) 0.074(9) -0.013(10) 0.012(6) -0.010(9)
C21 0.038(2) 0.066(3) 0.038(2) -0.0047(19) 0.0057(18) -0.0009(19)
C22 0.066(3) 0.137(5) 0.044(3) -0.024(3) 0.020(2) -0.003(3)
C23 0.050(2) 0.060(3) 0.037(2) -0.0048(19) 0.0143(18) 0.003(2)
C24 0.073(3) 0.080(4) 0.083(4) 0.006(3) 0.029(3) -0.010(3)
C25 0.069(3) 0.074(3) 0.062(3) -0.002(2) 0.016(2) 0.027(3)
O8 0.171(5) 0.144(4) 0.097(3) -0.020(3) 0.026(3) 0.104(4)
C26 0.256(11) 0.156(7) 0.143(7) 0.003(6) 0.066(7) 0.135(8)
C27 0.063(3) 0.038(2) 0.039(2) 0.0009(17) 0.0021(19) 0.0092(19)
C28 0.128(5) 0.053(3) 0.072(3) 0.022(3) 0.018(3) 0.014(3)
C29 0.041(2) 0.038(2) 0.0209(17) -0.0010(15) -0.0005(15) 0.0001(16)
C30 0.039(2) 0.044(2) 0.037(2) 0.0018(17) -0.0034(17) 0.0034(17)
C31 0.036(2) 0.048(2) 0.044(2) -0.0061(18) 0.0014(18) 0.0053(17)
C32 0.040(2) 0.049(2) 0.038(2) -0.0044(17) 0.0062(18) -0.0059(18)
C33 0.041(2) 0.047(2) 0.033(2) 0.0102(17) 0.0114(17) 0.0002(18)
C34 0.045(2) 0.048(2) 0.043(2) 0.0064(18) 0.0047(19) -0.0070(19)
C35 0.039(2) 0.037(2) 0.039(2) -0.0007(16) 0.0064(17) -0.0013(17)
C36 0.045(2) 0.044(2) 0.032(2) -0.0121(17) 0.0026(17) -0.0020(18)
C37 0.052(2) 0.040(2) 0.043(2) -0.0086(18) 0.0020(19) -0.0007(19)
C38 0.040(2) 0.041(2) 0.037(2) -0.0052(17) 0.0058(17) 0.0075(17)
C39 0.056(3) 0.054(3) 0.041(2) 0.0116(19) -0.0031(19) 0.006(2)
C40 0.099(4) 0.046(3) 0.079(3) -0.001(2) 0.000(3) 0.000(3)
C41 0.044(3) 0.082(3) 0.068(3) -0.010(2) 0.002(2) 0.009(2)
C42 0.049(3) 0.185(7) 0.106(5) 0.031(4) -0.001(3) 0.033(4)
C43 0.040(2) 0.078(3) 0.048(2) 0.000(2) 0.0113(19) -0.011(2)
C44 0.116(6) 0.292(11) 0.099(5) 0.010(6) 0.044(4) -0.113(7)
C45 0.058(3) 0.068(3) 0.033(2) 0.0073(19) 0.0113(19) -0.001(2)
C46 0.070(3) 0.085(3) 0.046(3) 0.003(2) 0.016(2) 0.015(3)
C47 0.071(3) 0.075(3) 0.064(3) 0.007(3) 0.011(3) -0.025(3)
C48 0.164(7) 0.107(5) 0.166(7) 0.038(5) 0.051(6) -0.052(5)
C49 0.053(2) 0.049(2) 0.046(2) -0.0071(19) 0.0020(19) -0.015(2)
C50 0.115(5) 0.071(4) 0.093(4) -0.040(3) 0.013(3) -0.030(3)
C51 0.070(3) 0.057(3) 0.035(2) -0.0111(18) -0.005(2) -0.010(2)
C52 0.061(3) 0.087(4) 0.082(3) 0.027(3) -0.008(3) -0.014(3)
C53 0.075(3) 0.053(3) 0.067(3) -0.018(2) -0.005(3) 0.000(2)
C54 0.098(5) 0.124(5) 0.103(5) -0.046(4) -0.016(4) 0.045(4)
C55 0.057(3) 0.045(2) 0.042(2) -0.0039(18) -0.0023(19) 0.0125(19)
C56 0.099(4) 0.098(4) 0.041(3) -0.001(2) -0.016(3) 0.037(3)
O80 0.196(17) 0.229(19) 0.52(4) -0.05(2) -0.01(2) 0.127(15)
C80 0.175(17) 0.28(2) 0.200(19) -0.192(19) -0.104(15) 0.129(18)
C81 0.091(11) 0.31(3) 0.20(2) -0.16(2) -0.005(12) 0.038(14)
C82 0.21(3) 0.54(5) 0.152(18) -0.23(3) 0.053(18) 0.04(3)
C83 0.17(2) 0.17(2) 0.40(4) -0.15(2) -0.01(2) -0.111(18)
O90 0.31(2) 0.201(15) 0.177(14) 0.045(11) 0.108(14) -0.017(14)
C90 0.21(2) 0.23(2) 0.113(14) -0.041(13) -0.096(14) -0.101(17)
C91 0.21(2) 0.165(16) 0.125(13) -0.073(12) 0.088(14) 0.035(14)
C92 0.29(2) 0.139(14) 0.134(13) -0.016(11) 0.153(16) -0.096(14)
C93 0.37(3) 0.106(13) 0.146(16) -0.090(12) 0.055(19) -0.088(17)

loop_
_atom_type_symbol
_atom_type_description
_atom_type_scat_dispersion_real
_atom_type_scat_dispersion_imag
_atom_type_scat_source
C C 0.0033 0.0016 'International Tables Vol C Tables 4.2.6.8 and 6.1.1.4'
H H 0.0000 0.0000 'International Tables Vol C Tables 4.2.6.8 and 6.1.1.4'
N N 0.0061 0.0033 'International Tables Vol C Tables 4.2.6.8 and 6.1.1.4'
O O 0.0106 0.0060 'International Tables Vol C Tables 4.2.6.8 and 6.1.1.4'
Na Na 0.0362 0.0249 'International Tables Vol C Tables 4.2.6.8 and 6.1.1.4'
I I -0.4742 1.8119 'International Tables Vol C Tables 4.2.6.8 and 6.1.1.4'

loop_
_geom_angle_atom_site_label_1
_geom_angle_atom_site_label_2
_geom_angle_atom_site_label_3
_geom_angle
_geom_angle_site_symmetry_1
_geom_angle_site_symmetry_3
_geom_angle_publ_flag
N11 Na1 N4 140.34(11) . . ?
N11 Na1 N1 116.38(11) . . ?
N4 Na1 N1 74.28(9) . . ?
N11 Na1 N9 74.24(9) . . ?
N4 Na1 N9 117.26(10) . . ?
N1 Na1 N9 149.23(11) . . ?
N11 Na1 O18 61.28(9) . . ?
N4 Na1 O18 86.44(9) . . ?
N1 Na1 O18 78.07(9) . . ?
N9 Na1 O18 128.63(9) . . ?
N11 Na1 O6 87.19(9) . . ?
N4 Na1 O6 61.11(9) . . ?
N1 Na1 O6 128.67(10) . . ?
N9 Na1 O6 78.36(10) . . ?
O18 Na1 O6 75.26(10) . . ?
N11 Na1 N5 150.30(11) . . ?
N4 Na1 N5 68.99(9) . . ?
N1 Na1 N5 69.21(9) . . ?
N9 Na1 N5 87.81(9) . . ?
O18 Na1 N5 143.12(9) . . ?
O6 Na1 N5 112.58(9) . . ?
N11 Na1 N7 67.58(9) . . ?
N4 Na1 N7 151.67(10) . . ?
N1 Na1 N7 88.79(9) . . ?
N9 Na1 N7 67.97(9) . . ?
O18 Na1 N7 112.55(9) . . ?
O6 Na1 N7 142.03(9) . . ?
N5 Na1 N7 83.92(9) . . ?
C11 O1 C12 110.3(4) . . ?
C14 O2 C13 113.3(4) . . ?
C16 O3 C15 113.1(3) . . ?
C18 O4 C17 113.4(3) . . ?
C21 O6 C22 111.3(3) . . ?
C21 O6 Na1 121.0(2) . . ?
C22 O6 Na1 126.1(2) . . ?
C24 O7 C23 112.6(3) . . ?
C28 O9 C27 111.5(3) . . ?
C40 O10 C39 113.6(3) . . ?
C41 O11 C42 111.5(4) . . ?
C44 O12 C43 111.5(4) . . ?
C46 O13 C45 114.0(3) . . ?
C48 O14 C47 111.6(5) . . ?
C49 O15 C50 110.9(4) . . ?
C52 O16 C51 113.6(3) . . ?
C54 O17 C53 113.1(4) . . ?
C55 O18 C56 112.0(3) . . ?
C55 O18 Na1 121.1(2) . . ?
C56 O18 Na1 124.9(2) . . ?
C4 N1 N2 104.6(3) . . ?
C4 N1 Na1 122.8(2) . . ?
N2 N1 Na1 116.5(2) . . ?
N1 N2 C2 111.9(3) . . ?
N1 N2 C1 120.9(3) . . ?
C2 N2 C1 127.2(3) . . ?
N4 N3 C5 112.0(3) . . ?
N4 N3 C1 119.3(3) . . ?
C5 N3 C1 128.1(3) . . ?
C7 N4 N3 104.5(3) . . ?
C7 N4 Na1 121.8(2) . . ?
N3 N4 Na1 123.4(2) . . ?
C10 N5 N6 104.7(3) . . ?
C10 N5 Na1 133.0(2) . . ?
N6 N5 Na1 111.31(19) . . ?
N5 N6 C8 111.9(3) . . ?
N5 N6 C1 121.6(3) . . ?
C8 N6 C1 126.4(3) . . ?
C32 N7 N8 103.8(3) . . ?
C32 N7 Na1 132.3(2) . . ?
N8 N7 Na1 110.88(19) . . ?
N7 N8 C30 112.8(3) . . ?
N7 N8 C29 120.5(3) . . ?
C30 N8 C29 126.8(3) . . ?
C35 N9 N10 105.1(3) . . ?
C35 N9 Na1 121.0(2) . . ?
N10 N9 Na1 116.4(2) . . ?
N9 N10 C33 111.6(3) . . ?
N9 N10 C29 120.9(3) . . ?
C33 N10 C29 127.5(3) . . ?
C38 N11 N12 104.4(3) . . ?
C38 N11 Na1 124.1(2) . . ?
N12 N11 Na1 124.5(2) . . ?
N11 N12 C36 112.7(3) . . ?
N11 N12 C29 120.2(3) . . ?
C36 N12 C29 127.0(3) . . ?
N2 C1 N3 111.9(3) . . ?
N2 C1 N6 111.0(3) . . ?
N3 C1 N6 111.3(3) . . ?
N2 C2 C3 105.9(3) . . ?
N2 C2 C15 121.5(3) . . ?
C3 C2 C15 132.6(3) . . ?
C2 C3 C4 105.6(3) . . ?
C2 C3 C13 124.4(4) . . ?
C4 C3 C13 130.0(4) . . ?
N1 C4 C3 112.0(3) . . ?
N1 C4 C11 118.6(3) . . ?
C3 C4 C11 129.4(3) . . ?
C6 C5 N3 107.2(3) . . ?
C6 C5 C17 131.2(3) . . ?
N3 C5 C17 121.6(3) . . ?
C5 C6 C7 104.6(3) . . ?
C5 C6 C19 129.5(3) . . ?
C7 C6 C19 125.9(3) . . ?
N4 C7 C6 111.8(3) . . ?
N4 C7 C21 120.3(3) . . ?
C6 C7 C21 127.9(3) . . ?
C9 C8 N6 106.3(3) . . ?
C9 C8 C23 131.0(3) . . ?
N6 C8 C23 122.5(3) . . ?
C8 C9 C10 105.5(3) . . ?
C8 C9 C25 126.4(3) . . ?
C10 C9 C25 128.1(4) . . ?
N5 C10 C9 111.5(3) . . ?
N5 C10 C27 120.9(3) . . ?
C9 C10 C27 127.6(3) . . ?
O1 C11 C4 109.6(3) . . ?
O2 C13 C3 112.6(4) . . ?
O3 C15 C2 113.5(3) . . ?
O4 C17 C5 113.6(3) . . ?
O5 C19 O5A 30.3(6) . . ?
O5 C19 C6 121.1(9) . . ?
O5A C19 C6 102.5(9) . . ?
C20 O5 C19 110.3(17) . . ?
C19 O5A C20A 109.4(18) . . ?
O6 C21 C7 107.7(3) . . ?
O7 C23 C8 114.6(3) . . ?
O8 C25 C9 108.8(4) . . ?
C25 O8 C26 115.7(6) . . ?
O9 C27 C10 108.3(3) . . ?
N12 C29 N8 111.7(3) . . ?
N12 C29 N10 110.6(3) . . ?
N8 C29 N10 111.8(3) . . ?
C31 C30 N8 106.4(3) . . ?
C31 C30 C39 130.6(3) . . ?
N8 C30 C39 122.9(3) . . ?
C30 C31 C32 104.7(3) . . ?
C30 C31 C41 126.6(4) . . ?
C32 C31 C41 128.7(4) . . ?
N7 C32 C31 112.3(3) . . ?
N7 C32 C43 120.0(3) . . ?
C31 C32 C43 127.7(4) . . ?
N10 C33 C34 106.9(3) . . ?
N10 C33 C45 122.6(3) . . ?
C34 C33 C45 130.5(3) . . ?
C33 C34 C35 105.3(3) . . ?
C33 C34 C47 126.2(3) . . ?
C35 C34 C47 128.5(4) . . ?
N9 C35 C34 111.0(3) . . ?
N9 C35 C49 119.9(3) . . ?
C34 C35 C49 129.0(3) . . ?
N12 C36 C37 105.7(3) . . ?
N12 C36 C51 121.8(3) . . ?
C37 C36 C51 132.5(3) . . ?
C36 C37 C38 105.4(3) . . ?
C36 C37 C53 125.5(4) . . ?
C38 C37 C53 128.9(4) . . ?
N11 C38 C37 111.7(3) . . ?
N11 C38 C55 119.3(3) . . ?
C37 C38 C55 129.0(3) . . ?
O10 C39 C30 113.2(3) . . ?
O11 C41 C31 110.2(3) . . ?
O12 C43 C32 108.6(3) . . ?
O13 C45 C33 113.7(3) . . ?
O14 C47 C34 106.8(4) . . ?
O15 C49 C35 108.0(3) . . ?
O16 C51 C36 114.0(3) . . ?
O17 C53 C37 114.0(4) . . ?
O18 C55 C38 108.4(3) . . ?
C83 O80 C80 99.8(15) . . ?
C81 C80 O80 101.6(13) . . ?
C81 C80 C82 35.3(11) . . ?
O80 C80 C82 66.4(11) . . ?
C80 C81 C82 110.9(18) . . ?
C80 C81 C83 81.0(13) . . ?
C82 C81 C83 35.0(10) . . ?
C81 C82 C83 110.4(17) . . ?
C81 C82 C80 33.8(9) . . ?
C83 C82 C80 81.6(12) . . ?
C82 C83 O80 96.5(16) . . ?
C82 C83 C81 34.5(10) . . ?
O80 C83 C81 72.6(11) . . ?
C90 O90 C93 94.6(11) . . ?
C91 C90 O90 108.6(13) . . ?
C92 C91 C90 105.5(12) . . ?
C92 C91 C93 36.1(7) . . ?
C90 C91 C93 72.4(9) . . ?
C93 C92 C91 109.5(13) . . ?
C92 C93 O90 112.6(12) . . ?
C92 C93 C91 34.3(7) . . ?
O90 C93 C91 78.6(9) . . ?

loop_
_geom_bond_atom_site_label_1
_geom_bond_atom_site_label_2
_geom_bond_distance
_geom_bond_site_symmetry_2
_geom_bond_publ_flag
Na1 N11 2.476(3) . ?
Na1 N4 2.497(3) . ?
Na1 N1 2.566(3) . ?
Na1 N9 2.573(3) . ?
Na1 O18 2.690(3) . ?
Na1 O6 2.713(3) . ?
Na1 N5 2.857(3) . ?
Na1 N7 2.954(3) . ?
O1 C11 1.406(5) . ?
O1 C12 1.425(6) . ?
O2 C14 1.395(6) . ?
O2 C13 1.418(6) . ?
O3 C16 1.401(5) . ?
O3 C15 1.421(5) . ?
O4 C18 1.418(5) . ?
O4 C17 1.427(5) . ?
O6 C21 1.403(4) . ?
O6 C22 1.413(5) . ?
O7 C24 1.400(6) . ?
O7 C23 1.407(5) . ?
O9 C28 1.409(5) . ?
O9 C27 1.417(5) . ?
O10 C40 1.415(5) . ?
O10 C39 1.426(5) . ?
O11 C41 1.389(5) . ?
O11 C42 1.421(6) . ?
O12 C44 1.404(6) . ?
O12 C43 1.412(5) . ?
O13 C46 1.407(5) . ?
O13 C45 1.426(5) . ?
O14 C48 1.385(6) . ?
O14 C47 1.425(6) . ?
O15 C49 1.410(5) . ?
O15 C50 1.416(5) . ?
O16 C52 1.399(5) . ?
O16 C51 1.420(5) . ?
O17 C54 1.394(7) . ?
O17 C53 1.404(6) . ?
O18 C55 1.393(4) . ?
O18 C56 1.422(5) . ?
N1 C4 1.317(4) . ?
N1 N2 1.354(4) . ?
N2 C2 1.363(4) . ?
N2 C1 1.433(4) . ?
N3 N4 1.346(4) . ?
N3 C5 1.365(4) . ?
N3 C1 1.450(4) . ?
N4 C7 1.329(4) . ?
N5 C10 1.330(4) . ?
N5 N6 1.346(4) . ?
N6 C8 1.376(4) . ?
N6 C1 1.450(4) . ?
N7 C32 1.327(5) . ?
N7 N8 1.354(4) . ?
N8 C30 1.369(4) . ?
N8 C29 1.441(4) . ?
N9 C35 1.334(4) . ?
N9 N10 1.348(4) . ?
N10 C33 1.358(4) . ?
N10 C29 1.450(4) . ?
N11 C38 1.314(4) . ?
N11 N12 1.354(4) . ?
N12 C36 1.357(4) . ?
N12 C29 1.437(4) . ?
C2 C3 1.366(5) . ?
C2 C15 1.489(5) . ?
C3 C4 1.389(5) . ?
C3 C13 1.516(6) . ?
C4 C11 1.496(5) . ?
C5 C6 1.356(5) . ?
C5 C17 1.486(5) . ?
C6 C7 1.413(5) . ?
C6 C19 1.501(5) . ?
C7 C21 1.482(5) . ?
C8 C9 1.357(5) . ?
C8 C23 1.484(5) . ?
C9 C10 1.405(5) . ?
C9 C25 1.488(5) . ?
C10 C27 1.475(5) . ?
C19 O5 1.405(13) . ?
C19 O5A 1.431(16) . ?
O5 C20 1.26(3) . ?
O5A C20A 1.43(3) . ?
C25 O8 1.383(6) . ?
O8 C26 1.387(7) . ?
C30 C31 1.361(5) . ?
C30 C39 1.481(5) . ?
C31 C32 1.417(5) . ?
C31 C41 1.496(5) . ?
C32 C43 1.477(5) . ?
C33 C34 1.365(5) . ?
C33 C45 1.490(5) . ?
C34 C35 1.397(5) . ?
C34 C47 1.489(5) . ?
C35 C49 1.483(5) . ?
C36 C37 1.365(5) . ?
C36 C51 1.494(5) . ?
C37 C38 1.407(5) . ?
C37 C53 1.499(6) . ?
C38 C55 1.495(5) . ?
O80 C83 1.38(2) . ?
O80 C80 1.51(2) . ?
C80 C81 1.194(18) . ?
C80 C82 2.005(15) . ?
C81 C82 1.24(2) . ?
C81 C83 2.05(2) . ?
C82 C83 1.256(17) . ?
O90 C90 1.422(15) . ?
O90 C93 1.44(2) . ?
C90 C91 1.37(2) . ?
C91 C92 1.233(14) . ?
C91 C93 2.060(17) . ?
C92 C93 1.289(15) . ?
